data_2208926
loop_
_publ_author_name
'Li, Zhao-Hui'
'Ao, Wen-Jiang'
'Wang, Xu-Xu'
'Fu, Xian-Zhi'

_publ_section_title
;
 <i>catena</i>-Poly[[(2,2'-diquinolyl)zinc(II)]-\m-terephthalato]
;
_journal_coeditor_code JH2012
_journal_issue 5
_journal_name_full 'Acta Crystallographica Section E'
_journal_page_first m1048
_journal_page_last m1050
_journal_paper_doi 10.1107/S1600536806012748
_journal_volume 62
_journal_year 2006
_chemical_formula_iupac '[Zn (C18 H12 N2) (C8 H4 O4)]'
_chemical_formula_moiety 'C26 H16 N2 O4 Zn'
_chemical_formula_sum 'C26 H16 N2 O4 Zn'
_chemical_formula_weight 485.78
_chemical_name_systematic
;
catena-Poly[[(2,2'-diquinolyl)zinc(II)]-\m-terephthalato]
;
_space_group_IT_number 2
_symmetry_cell_setting triclinic
_symmetry_space_group_name_Hall '-P 1'
_symmetry_space_group_name_H-M 'P -1'
_atom_sites_solution_hydrogens geom
_atom_sites_solution_primary direct
_atom_sites_solution_secondary difmap
_cell_angle_alpha 69.979(3)
_cell_angle_beta 69.134(6)
_cell_angle_gamma 68.493(2)
_cell_formula_units_Z 2
_cell_length_a 9.4805(9)
_cell_length_b 10.0292(12)
_cell_length_c 13.2442(6)
_cell_measurement_reflns_used 3635
_cell_measurement_temperature 298(2)
_cell_measurement_theta_max 18
_cell_measurement_theta_min 12
_cell_volume 1061.78(17)
_computing_cell_refinement TEXRAY
_computing_data_collection 'TEXRAY (Molecular Structure Corporation, 1999)'
_computing_data_reduction 'TEXSAN (Molecular Structure Corporation, 1999)'
_computing_molecular_graphics 'SHELXTL (Bruker, 2001)'
_computing_publication_material SHELXL97
_computing_structure_refinement 'SHELXL97 (Sheldrick, 1997)'
_computing_structure_solution 'SHELXS97 (Sheldrick, 1997)'
_diffrn_ambient_temperature 298(2)
_diffrn_measured_fraction_theta_full 0.970
_diffrn_measured_fraction_theta_max 0.970
_diffrn_measurement_device_type 'Rigaku Weissenberg IP'
_diffrn_measurement_method \w
_diffrn_radiation_monochromator graphite
_diffrn_radiation_source 'rotor target'
_diffrn_radiation_type MoK\a
_diffrn_radiation_wavelength 0.71069
_diffrn_reflns_av_R_equivalents 0.068042
_diffrn_reflns_av_sigmaI/netI 0.0834
_diffrn_reflns_limit_h_max 12
_diffrn_reflns_limit_h_min -11
_diffrn_reflns_limit_k_max 13
_diffrn_reflns_limit_k_min 0
_diffrn_reflns_limit_l_max 17
_diffrn_reflns_limit_l_min -16
_diffrn_reflns_number 9225
_diffrn_reflns_theta_full 27.48
_diffrn_reflns_theta_max 27.48
_diffrn_reflns_theta_min 1.70
_diffrn_standards_decay_% 0
_diffrn_standards_interval_count 0
_diffrn_standards_number 0
_exptl_absorpt_coefficient_mu 1.194
_exptl_absorpt_correction_T_max 0.98
_exptl_absorpt_correction_T_min 0.79
_exptl_absorpt_correction_type multi-scan
_exptl_absorpt_process_details '(TEXRAY; Molecular Structure Corporation, 1999)'
_exptl_crystal_colour Colourless
_exptl_crystal_density_diffrn 1.519
_exptl_crystal_density_method 'not measured'
_exptl_crystal_description Block
_exptl_crystal_F_000 496
_exptl_crystal_size_max 0.15
_exptl_crystal_size_mid 0.15
_exptl_crystal_size_min 0.05
_refine_diff_density_max 0.480
_refine_diff_density_min -0.529
_refine_ls_extinction_method none
_refine_ls_goodness_of_fit_ref 1.090
_refine_ls_hydrogen_treatment constr
_refine_ls_matrix_type full
_refine_ls_number_parameters 298
_refine_ls_number_reflns 4732
_refine_ls_number_restraints 0
_refine_ls_restrained_S_all 1.090
_refine_ls_R_factor_all 0.1288
_refine_ls_R_factor_gt 0.0740
_refine_ls_shift/su_max 0.000
_refine_ls_shift/su_mean 0.000
_refine_ls_structure_factor_coef Fsqd
_refine_ls_weighting_details 'calc w = 1/[\s^2^(Fo^2^)+(0.0539P)^2^+2.7152P] where P=(Fo^2^+2Fc^2^)/3'
_refine_ls_weighting_scheme calc
_refine_ls_wR_factor_gt 0.1485
_refine_ls_wR_factor_ref 0.1773
_reflns_number_gt 3092
_reflns_number_total 4732
_reflns_threshold_expression I>2\s(I)
_cod_data_source_file jh2012.cif
_cod_data_source_block I
_cod_depositor_comments
;
The following automatic conversions were performed:
'_symmetry_cell_setting' value 'Triclinic' changed to 'triclinic'
according to '/home/saulius/struct/CIF-dictionaries/cif_core.dic'
dictionary named 'cif_core.dic' version 2.4.1 from 2010-06-29.

Automatic conversion script
Id: cif_fix_enum 1527 2010-12-29 10:47:43Z saulius 

The following automatic conversions were performed:

'_symmetry_cell_setting' value 'Triclinic' changed to 'triclinic'
according to /home/saulius/struct/CIF-dictionaries/cif_core.dic
dictionary named 'cif_core.dic' version 2.4.1 from 2010-06-29.

Automatic conversion script
Id: cif_fix_values 1715 2011-07-08 13:25:40Z adriana 
;
_cod_original_sg_symbol_Hall -P1
_cod_database_code 2208926
_cod_database_fobs_code 2208926

loop_
_symmetry_equiv_pos_as_xyz
'x, y, z'
'-x, -y, -z'

loop_
_atom_site_type_symbol
_atom_site_label
_atom_site_fract_x
_atom_site_fract_y
_atom_site_fract_z
_atom_site_U_iso_or_equiv
_atom_site_adp_type
_atom_site_calc_flag
_atom_site_refinement_flags
_atom_site_occupancy
Zn Zn1 0.89370(7) 0.05706(7) 0.24557(5) 0.0375(2) Uani d . 1
O O1 0.7919(5) 0.2119(5) 0.1368(3) 0.0514(11) Uani d . 1
O O2 0.5738(5) 0.2671(6) 0.2688(3) 0.0673(14) Uani d . 1
O O3 1.1165(6) 0.1607(7) 0.1793(4) 0.0823(17) Uani d . 1
O O4 1.1051(5) -0.0393(6) 0.1545(4) 0.0722(15) Uani d . 1
N N1 0.7969(5) -0.1231(5) 0.3118(3) 0.0363(10) Uani d . 1
N N2 0.8194(5) 0.0559(5) 0.4143(4) 0.0398(11) Uani d . 1
C C1 0.6482(6) 0.2839(6) 0.1718(4) 0.0362(12) Uani d . 1
C C2 0.5727(6) 0.3975(5) 0.0818(4) 0.0319(11) Uani d . 1
C C3 0.7995(6) -0.2169(6) 0.2556(5) 0.0398(13) Uani d . 1
C C4 0.6590(6) 0.4239(6) -0.0294(4) 0.0397(13) Uani d . 1
H H4 0.7674 0.3727 -0.0498 0.048 Uiso calc R 1
C C5 0.4135(6) 0.4752(6) 0.1100(4) 0.0385(12) Uani d . 1
H H5 0.3544 0.4582 0.1857 0.046 Uiso calc R 1
C C6 0.7341(6) -0.0393(6) 0.4769(4) 0.0407(13) Uani d . 1
C C7 1.3457(6) 0.0244(7) 0.0661(5) 0.0425(13) Uani d . 1
C C8 1.4345(7) 0.1173(8) 0.0486(6) 0.0578(17) Uani d . 1
H H8 1.3899 0.1987 0.0821 0.069 Uiso calc R 1
C C9 0.8341(7) 0.1497(6) 0.4641(5) 0.0453(14) Uani d . 1
C C10 0.6536(7) -0.0439(8) 0.5906(5) 0.0527(16) Uani d . 1
H H10 0.5927 -0.1116 0.6321 0.063 Uiso calc R 1
C C11 0.7260(6) -0.1417(7) 0.4207(5) 0.0433(14) Uani d . 1
C C12 0.6491(7) -0.2531(7) 0.4810(5) 0.0543(16) Uani d . 1
H H12 0.6002 -0.2648 0.5586 0.065 Uiso calc R 1
C C13 1.1792(7) 0.0512(9) 0.1377(5) 0.0568(18) Uani d . 1
C C14 1.4135(7) -0.0927(8) 0.0168(6) 0.0564(17) Uani d . 1
H H14 1.3542 -0.1575 0.0281 0.068 Uiso calc R 1
C C15 0.7209(7) -0.3308(7) 0.3112(5) 0.0500(15) Uani d . 1
C C16 0.9299(8) 0.2452(8) 0.4005(6) 0.0565(16) Uani d . 1
H H16 0.9811 0.2470 0.3242 0.068 Uiso calc R 1
C C17 0.8840(7) -0.2047(7) 0.1420(5) 0.0480(14) Uani d . 1
H H17 0.9354 -0.1290 0.1039 0.058 Uiso calc R 1
C C18 0.7770(10) 0.2471(9) 0.6253(6) 0.069(2) Uani d . 1
H H18 0.7241 0.2509 0.7006 0.083 Uiso calc R 1
C C19 0.6467(8) -0.3436(7) 0.4252(6) 0.0570(17) Uani d . 1
H H19 0.5931 -0.4175 0.4647 0.068 Uiso calc R 1
C C20 0.6647(8) 0.0498(8) 0.6394(5) 0.0624(19) Uani d . 1
H H20 0.6100 0.0485 0.7152 0.075 Uiso calc R 1
C C21 0.7560(8) 0.1480(7) 0.5789(5) 0.0552(17) Uani d . 1
C C22 0.8918(8) -0.3012(8) 0.0872(6) 0.0565(17) Uani d . 1
H H22 0.9526 -0.2949 0.0121 0.068 Uiso calc R 1
C C23 0.7262(9) -0.4245(8) 0.2494(6) 0.0640(19) Uani d . 1
H H23 0.6707 -0.4974 0.2839 0.077 Uiso calc R 1
C C24 0.8108(10) -0.4099(9) 0.1407(7) 0.072(2) Uani d . 1
H H24 0.8152 -0.4741 0.1003 0.086 Uiso calc R 1
C C25 0.9485(10) 0.3362(9) 0.4505(8) 0.074(2) Uani d . 1
H H25 1.0138 0.4000 0.4088 0.089 Uiso calc R 1
C C26 0.8706(12) 0.3341(9) 0.5629(8) 0.081(2) Uani d . 1
H H26 0.8851 0.3969 0.5960 0.097 Uiso calc R 1

loop_
_atom_site_aniso_label
_atom_site_aniso_U_11
_atom_site_aniso_U_22
_atom_site_aniso_U_33
_atom_site_aniso_U_12
_atom_site_aniso_U_13
_atom_site_aniso_U_23
Zn1 0.0318(3) 0.0397(4) 0.0346(3) -0.0095(2) -0.0089(2) -0.0016(2)
O1 0.039(2) 0.058(3) 0.041(2) -0.0059(19) -0.0130(18) 0.0020(19)
O2 0.051(3) 0.084(4) 0.032(2) -0.003(2) -0.0054(19) 0.005(2)
O3 0.044(3) 0.124(5) 0.072(3) 0.002(3) -0.007(2) -0.052(3)
O4 0.033(2) 0.083(4) 0.076(3) -0.022(2) -0.004(2) 0.005(3)
N1 0.032(2) 0.040(3) 0.031(2) -0.0081(19) -0.0081(18) -0.0050(19)
N2 0.040(2) 0.038(3) 0.036(2) -0.004(2) -0.013(2) -0.0059(19)
C1 0.036(3) 0.037(3) 0.037(3) -0.016(2) -0.014(2) 0.000(2)
C2 0.038(3) 0.029(3) 0.032(3) -0.011(2) -0.012(2) -0.006(2)
C3 0.034(3) 0.037(3) 0.042(3) -0.011(2) -0.008(2) -0.004(2)
C4 0.031(3) 0.044(3) 0.035(3) -0.004(2) -0.006(2) -0.007(2)
C5 0.034(3) 0.042(3) 0.029(3) -0.006(2) -0.003(2) -0.009(2)
C6 0.036(3) 0.040(3) 0.036(3) 0.000(2) -0.015(2) -0.002(2)
C7 0.030(3) 0.054(4) 0.044(3) -0.014(2) -0.009(2) -0.011(3)
C8 0.045(3) 0.057(4) 0.075(5) -0.016(3) 0.000(3) -0.034(4)
C9 0.041(3) 0.040(3) 0.053(3) 0.002(2) -0.023(3) -0.013(3)
C10 0.050(4) 0.060(4) 0.035(3) -0.010(3) -0.009(3) -0.006(3)
C11 0.033(3) 0.048(3) 0.040(3) -0.009(2) -0.011(2) -0.001(2)
C12 0.049(3) 0.060(4) 0.040(3) -0.023(3) 0.000(3) 0.001(3)
C13 0.031(3) 0.082(5) 0.045(4) -0.015(3) -0.012(3) 0.000(3)
C14 0.047(3) 0.058(4) 0.075(5) -0.030(3) -0.005(3) -0.024(3)
C15 0.047(3) 0.049(4) 0.051(4) -0.019(3) -0.012(3) -0.003(3)
C16 0.056(4) 0.055(4) 0.061(4) -0.008(3) -0.019(3) -0.023(3)
C17 0.052(3) 0.048(4) 0.046(3) -0.023(3) -0.012(3) -0.005(3)
C18 0.087(5) 0.063(5) 0.060(4) 0.004(4) -0.037(4) -0.026(4)
C19 0.054(4) 0.051(4) 0.060(4) -0.026(3) -0.009(3) 0.000(3)
C20 0.065(4) 0.071(5) 0.035(3) -0.005(4) -0.011(3) -0.012(3)
C21 0.058(4) 0.052(4) 0.047(4) 0.010(3) -0.027(3) -0.015(3)
C22 0.062(4) 0.064(4) 0.047(4) -0.021(3) -0.017(3) -0.012(3)
C23 0.074(5) 0.049(4) 0.076(5) -0.031(4) -0.018(4) -0.011(3)
C24 0.092(6) 0.069(5) 0.074(5) -0.033(4) -0.028(4) -0.022(4)
C25 0.078(5) 0.063(5) 0.096(6) -0.016(4) -0.030(5) -0.031(4)
C26 0.113(7) 0.055(5) 0.093(6) -0.007(5) -0.055(6) -0.029(4)

loop_
_atom_type_symbol
_atom_type_description
_atom_type_scat_dispersion_real
_atom_type_scat_dispersion_imag
_atom_type_scat_source
C C 0.0033 0.0016 'International Tables Vol C Tables 4.2.6.8 and 6.1.1.4'
H H 0.0000 0.0000 'International Tables Vol C Tables 4.2.6.8 and 6.1.1.4'
N N 0.0061 0.0033 'International Tables Vol C Tables 4.2.6.8 and 6.1.1.4'
O O 0.0106 0.0060 'International Tables Vol C Tables 4.2.6.8 and 6.1.1.4'
Zn Zn 0.2839 1.4301 'International Tables Vol C Tables 4.2.6.8 and 6.1.1.4'

loop_
_geom_angle_atom_site_label_1
_geom_angle_atom_site_label_2
_geom_angle_atom_site_label_3
_geom_angle_site_symmetry_1
_geom_angle
_geom_angle_publ_flag
O1 Zn1 O4 . 104.69(18) yes
O1 Zn1 N2 . 122.28(18) yes
O4 Zn1 N2 . 129.77(19) yes
O1 Zn1 N1 . 112.12(17) yes
O4 Zn1 N1 . 99.19(19) yes
N2 Zn1 N1 . 80.03(18) yes
O1 Zn1 O3 . 91.02(18) yes
O4 Zn1 O3 . 57.7(2) yes
N2 Zn1 O3 . 101.76(18) yes
N1 Zn1 O3 . 151.73(18) yes
O1 Zn1 C13 . 98.20(18) yes
O4 Zn1 C13 . 28.9(2) yes
N2 Zn1 C13 . 119.4(2) yes
N1 Zn1 C13 . 126.8(2) yes
O3 Zn1 C13 . 28.8(2) yes
C1 O1 Zn1 . 117.9(3) yes
C13 O3 Zn1 . 80.7(4) yes
C13 O4 Zn1 . 100.3(5) yes
C11 N1 C3 . 119.7(5) ?
C11 N1 Zn1 . 112.9(4) ?
C3 N1 Zn1 . 127.3(3) ?
C6 N2 C9 . 118.6(5) ?
C6 N2 Zn1 . 113.1(4) ?
C9 N2 Zn1 . 128.0(4) ?
O2 C1 O1 . 124.5(5) ?
O2 C1 C2 . 120.2(5) ?
O1 C1 C2 . 115.3(5) ?
C4 C2 C5 . 119.1(5) ?
C4 C2 C1 . 120.9(5) ?
C5 C2 C1 . 120.0(5) ?
N1 C3 C17 . 120.1(5) ?
N1 C3 C15 . 120.9(5) ?
C17 C3 C15 . 119.0(6) ?
C5 C4 C2 2_665 119.8(5) ?
C5 C4 H4 2_665 120.1 ?
C2 C4 H4 . 120.1 ?
C4 C5 C2 2_665 121.1(5) ?
C4 C5 H5 2_665 119.4 ?
C2 C5 H5 . 119.4 ?
N2 C6 C10 . 122.6(6) ?
N2 C6 C11 . 116.7(5) ?
C10 C6 C11 . 120.7(5) ?
C14 C7 C8 . 118.5(5) ?
C14 C7 C13 . 120.9(6) ?
C8 C7 C13 . 120.5(6) ?
C14 C8 C7 2_855 120.5(6) ?
C14 C8 H8 2_855 119.8 ?
C7 C8 H8 . 119.8 ?
N2 C9 C16 . 119.0(6) ?
N2 C9 C21 . 120.7(6) ?
C16 C9 C21 . 120.3(6) ?
C20 C10 C6 . 119.2(6) ?
C20 C10 H10 . 120.4 ?
C6 C10 H10 . 120.4 ?
N1 C11 C12 . 122.3(6) ?
N1 C11 C6 . 116.6(5) ?
C12 C11 C6 . 121.1(5) ?
C19 C12 C11 . 118.3(6) ?
C19 C12 H12 . 120.8 ?
C11 C12 H12 . 120.8 ?
O3 C13 O4 . 121.1(6) ?
O3 C13 C7 . 120.6(6) ?
O4 C13 C7 . 118.2(7) ?
O3 C13 Zn1 . 70.4(4) ?
O4 C13 Zn1 . 50.7(3) ?
C7 C13 Zn1 . 168.7(6) ?
C8 C14 C7 2_855 121.0(6) ?
C8 C14 H14 2_855 119.5 ?
C7 C14 H14 . 119.5 ?
C19 C15 C23 . 124.5(6) ?
C19 C15 C3 . 116.7(6) ?
C23 C15 C3 . 118.8(6) ?
C25 C16 C9 . 119.3(7) ?
C25 C16 H16 . 120.3 ?
C9 C16 H16 . 120.3 ?
C22 C17 C3 . 120.2(6) ?
C22 C17 H17 . 119.9 ?
C3 C17 H17 . 119.9 ?
C26 C18 C21 . 120.1(7) ?
C26 C18 H18 . 119.9 ?
C21 C18 H18 . 119.9 ?
C12 C19 C15 . 122.0(6) ?
C12 C19 H19 . 119.0 ?
C15 C19 H19 . 119.0 ?
C10 C20 C21 . 120.5(6) ?
C10 C20 H20 . 119.8 ?
C21 C20 H20 . 119.8 ?
C20 C21 C9 . 118.4(6) ?
C20 C21 C18 . 123.7(7) ?
C9 C21 C18 . 117.8(7) ?
C17 C22 C24 . 120.8(7) ?
C17 C22 H22 . 119.6 ?
C24 C22 H22 . 119.6 ?
C24 C23 C15 . 120.0(6) ?
C24 C23 H23 . 120.0 ?
C15 C23 H23 . 120.0 ?
C23 C24 C22 . 121.0(7) ?
C23 C24 H24 . 119.5 ?
C22 C24 H24 . 119.5 ?
C16 C25 C26 . 119.8(8) ?
C16 C25 H25 . 120.1 ?
C26 C25 H25 . 120.1 ?
C18 C26 C25 . 122.6(8) ?
C18 C26 H26 . 118.7 ?
C25 C26 H26 . 118.7 ?

loop_
_geom_bond_atom_site_label_1
_geom_bond_atom_site_label_2
_geom_bond_site_symmetry_2
_geom_bond_distance
_geom_bond_publ_flag
Zn1 O1 . 1.943(4) yes
Zn1 O4 . 2.015(5) yes
Zn1 N2 . 2.088(5) yes
Zn1 N1 . 2.105(4) yes
Zn1 O3 . 2.445(6) yes
Zn1 C13 . 2.560(6) ?
O1 C1 . 1.285(6) ?
O2 C1 . 1.213(6) ?
O3 C13 . 1.251(9) ?
O4 C13 . 1.259(8) ?
N1 C11 . 1.336(7) ?
N1 C3 . 1.375(7) ?
N2 C6 . 1.341(7) ?
N2 C9 . 1.388(7) ?
C1 C2 . 1.519(7) ?
C2 C4 . 1.395(7) ?
C2 C5 . 1.400(7) ?
C3 C17 . 1.416(8) ?
C3 C15 . 1.435(8) ?
C4 C5 2_665 1.381(7) ?
C4 H4 . 0.9500 ?
C5 C4 2_665 1.381(7) ?
C5 H5 . 0.9500 ?
C6 C10 . 1.418(8) ?
C6 C11 . 1.495(9) ?
C7 C14 . 1.375(9) ?
C7 C8 . 1.386(8) ?
C7 C13 . 1.504(8) ?
C8 C14 2_855 1.373(9) ?
C8 H8 . 0.9500 ?
C9 C16 . 1.411(9) ?
C9 C21 . 1.431(9) ?
C10 C20 . 1.361(10) ?
C10 H10 . 0.9500 ?
C11 C12 . 1.411(8) ?
C12 C19 . 1.363(9) ?
C12 H12 . 0.9500 ?
C14 C8 2_855 1.373(9) ?
C14 H14 . 0.9500 ?
C15 C19 . 1.403(9) ?
C15 C23 . 1.421(9) ?
C16 C25 . 1.385(10) ?
C16 H16 . 0.9500 ?
C17 C22 . 1.363(9) ?
C17 H17 . 0.9500 ?
C18 C26 . 1.336(12) ?
C18 C21 . 1.433(10) ?
C18 H18 . 0.9500 ?
C19 H19 . 0.9500 ?
C20 C21 . 1.397(10) ?
C20 H20 . 0.9500 ?
C22 C24 . 1.406(10) ?
C22 H22 . 0.9500 ?
C23 C24 . 1.363(10) ?
C23 H23 . 0.9500 ?
C24 H24 . 0.9500 ?
C25 C26 . 1.404(12) ?
C25 H25 . 0.9500 ?
C26 H26 . 0.9500 ?
